data_1010454
loop_
_publ_author_name
'Ketelaar, J A A'
't'Hart, W H'
'Polder, D'

_publ_section_title
;
The Crystal Structure of Tl Se, Thallous Thallic or Thallosic Selenide
;
_journal_coden_ASTM ZEKGAX
_journal_name_full
;
Zeitschrift fuer Kristallographie, Kristallgeometrie, Kristallphysik,
Kristallchemie (-144,1977)
;
_journal_page_first 396
_journal_page_last 405
_journal_volume 101
_journal_year 1939
_chemical_formula_structural 'Tl2 Se2'
_chemical_formula_sum 'Se2 Tl2'
_chemical_name_systematic 'Thallium thallium(III) selenide'
_space_group_IT_number 140
_symmetry_cell_setting tetragonal
_symmetry_Int_Tables_number 140
_symmetry_space_group_name_Hall '-I 4 2c'
_symmetry_space_group_name_H-M 'I 4/m c m'
_cell_angle_alpha 90
_cell_angle_beta 90
_cell_angle_gamma 90
_cell_formula_units_Z 4
_cell_length_a 8.02(1)
_cell_length_b 8.02(1)
_cell_length_c 7.00(2)
_cell_volume 450.2
_exptl_crystal_density_meas 8.18
_cod_database_code 1010454

loop_
_symmetry_equiv_pos_as_xyz
x,y,z
-x,-y,z
x,-y,1/2+z
-x,y,1/2+z
-y,x,z
y,-x,z
y,x,1/2+z
-y,-x,1/2+z
-x,-y,-z
x,y,-z
-x,y,1/2-z
x,-y,1/2-z
y,-x,-z
-y,x,-z
-y,-x,1/2-z
y,x,1/2-z
1/2+x,1/2+y,1/2+z
1/2-x,1/2-y,1/2+z
1/2+x,1/2-y,z
1/2-x,1/2+y,z
1/2-y,1/2+x,1/2+z
1/2+y,1/2-x,1/2+z
1/2+y,1/2+x,z
1/2-y,1/2-x,z
1/2-x,1/2-y,1/2-z
1/2+x,1/2+y,1/2-z
1/2-x,1/2+y,-z
1/2+x,1/2-y,-z
1/2+y,1/2-x,1/2-z
1/2-y,1/2+x,1/2-z
1/2-y,1/2-x,-z
1/2+y,1/2+x,-z

loop_
_atom_site_label
_atom_site_type_symbol
_atom_site_symmetry_multiplicity
_atom_site_Wyckoff_symbol
_atom_site_fract_x
_atom_site_fract_y
_atom_site_fract_z
_atom_site_occupancy
_atom_site_attached_hydrogens
_atom_site_calc_flag
Tl1 Tl1+ 4 a 0. 0. 0.25 1. 0 d
Tl2 Tl3+ 4 b 0. 0.5 0.25 1. 0 d
Se1 Se2- 8 h 0.179 0.679 0. 1. 0 d

loop_
_atom_type_symbol
_atom_type_oxidation_number
Tl1+ 1.000
Tl3+ 3.000
Se2- -2.000
